data_4504016
loop_
_publ_author_name
'Aragoni, M. Carla'
'Arca, Massimiliano'
'Demartin, Francesco'
'Devillanova, Francesco A.'
'Gelbrich, Thomas'
'Garau, Alessandra'
'Hursthouse, Michael B.'
'Isaia, Francesco'
'Lippolis, Vito'

_publ_section_title
;
 Charge-Transfer Adducts ofN-Methylthiazolidine-2-thione with IBr and
 I2:&#x00A0; An Example of Polymorphism Featuring Interpenetrating
 Three-Dimensional Subcomponent Assemblies and
 Halogen&#x00B7;&#x00B7;&#x00B7;\p&#x00B7;&#x00B7;&#x00B7;\Halogen Weak
 Interactions
;
_journal_issue 7
_journal_name_full 'Crystal Growth &amp; Design'
_journal_page_first 1284
_journal_paper_doi 10.1021/cg0606545
_journal_volume 7
_journal_year 2007
_chemical_formula_sum 'C4 H7 Br I N S2'
_chemical_formula_weight 340.04
_chemical_name_systematic
;
 ?
;
_space_group_IT_number 9
_symmetry_cell_setting monoclinic
_symmetry_space_group_name_Hall 'C -2yc'
_symmetry_space_group_name_H-M 'C 1 c 1'
_atom_sites_solution_hydrogens geom
_atom_sites_solution_primary direct
_atom_sites_solution_secondary difmap
_audit_creation_method SHELXL-97
_cell_angle_alpha 90.00
_cell_angle_beta 126.190(9)
_cell_angle_gamma 90.00
_cell_formula_units_Z 4
_cell_length_a 15.6865(14)
_cell_length_b 5.8068(7)
_cell_length_c 12.6748(14)
_cell_measurement_reflns_used 25
_cell_measurement_temperature 293(2)
_cell_measurement_theta_max 15.05
_cell_measurement_theta_min 9.43
_cell_volume 931.8(2)
_computing_structure_refinement 'SHELXL-97 (Sheldrick, 1997)'
_diffrn_ambient_temperature 293(2)
_diffrn_measured_fraction_theta_full 1.000
_diffrn_measured_fraction_theta_max 1.000
_diffrn_measurement_device_type 'Enraf-Nonius CAD4 diffractometer'
_diffrn_measurement_method 'omega scan'
_diffrn_radiation_monochromator graphite
_diffrn_radiation_source 'fine-focus sealed tube'
_diffrn_radiation_type MoK\a
_diffrn_radiation_wavelength 0.71073
_diffrn_reflns_av_R_equivalents 0.0090
_diffrn_reflns_av_sigmaI/netI 0.0139
_diffrn_reflns_limit_h_max 16
_diffrn_reflns_limit_h_min -20
_diffrn_reflns_limit_k_max 7
_diffrn_reflns_limit_k_min 0
_diffrn_reflns_limit_l_max 16
_diffrn_reflns_limit_l_min 0
_diffrn_reflns_number 1067
_diffrn_reflns_theta_full 26.97
_diffrn_reflns_theta_max 26.97
_diffrn_reflns_theta_min 3.22
_diffrn_standards_interval_count 100
_diffrn_standards_interval_time '3600 sec'
_diffrn_standards_number 3
_exptl_absorpt_coefficient_mu 8.098
_exptl_absorpt_correction_T_max 1.00
_exptl_absorpt_correction_T_min 0.69
_exptl_absorpt_correction_type empirical
_exptl_absorpt_process_details psi-scan
_exptl_crystal_colour orange
_exptl_crystal_density_diffrn 2.424
_exptl_crystal_density_method 'not measured'
_exptl_crystal_description prism
_exptl_crystal_F_000 632
_exptl_crystal_size_max 0.23
_exptl_crystal_size_mid 0.13
_exptl_crystal_size_min 0.12
_refine_diff_density_max 0.618
_refine_diff_density_min -0.650
_refine_diff_density_rms 0.093
_refine_ls_abs_structure_details 'Flack H D (1983), Acta Cryst. A39, 876-881'
_refine_ls_abs_structure_Flack -0.011(18)
_refine_ls_extinction_coef 0.0092(5)
_refine_ls_extinction_expression Fc^*^=kFc[1+0.001xFc^2^\l^3^/sin(2\q)]^-1/4^
_refine_ls_extinction_method SHELXL
_refine_ls_goodness_of_fit_ref 1.089
_refine_ls_hydrogen_treatment riding
_refine_ls_matrix_type full
_refine_ls_number_parameters 84
_refine_ls_number_reflns 1067
_refine_ls_number_restraints 2
_refine_ls_restrained_S_all 1.088
_refine_ls_R_factor_all 0.0282
_refine_ls_R_factor_gt 0.0218
_refine_ls_shift/su_max 0.015
_refine_ls_shift/su_mean 0.010
_refine_ls_structure_factor_coef Fsqd
_refine_ls_weighting_details 'calc w=1/[\s^2^(Fo^2^)+(0.0358P)^2^+1.8650P] where P=(Fo^2^+2Fc^2^)/3'
_refine_ls_weighting_scheme calc
_refine_ls_wR_factor_gt 0.0575
_refine_ls_wR_factor_ref 0.0601
_reflns_number_gt 986
_reflns_number_total 1067
_reflns_threshold_expression >2sigma(I)
_cod_data_source_file cg0606545si20060928_074906.cif
_cod_data_source_block dev84
_cod_original_sg_symbol_H-M Cc
_cod_database_code 4504016

loop_
_symmetry_equiv_pos_as_xyz
'x, y, z'
'x, -y, z+1/2'
'x+1/2, y+1/2, z'
'x+1/2, -y+1/2, z+1/2'

loop_
_atom_site_label
_atom_site_type_symbol
_atom_site_fract_x
_atom_site_fract_y
_atom_site_fract_z
_atom_site_U_iso_or_equiv
_atom_site_adp_type
_atom_site_occupancy
_atom_site_symmetry_multiplicity
_atom_site_calc_flag
_atom_site_refinement_flags
I I 0.15278(2) 0.79867(8) 0.82993(3) 0.04727(16) Uani 1 1 d .
Br Br 0.06651(7) 1.08618(17) 0.91605(9) 0.0632(3) Uani 1 1 d .
S1 S 0.22612(16) 0.5337(4) 0.73649(19) 0.0568(5) Uani 1 1 d .
S2 S 0.36281(17) 0.4146(4) 1.02567(19) 0.0530(5) Uani 1 1 d .
N1 N 0.3645(5) 0.1941(11) 0.8535(6) 0.0426(13) Uani 1 1 d .
C1 C 0.3179(5) 0.3690(12) 0.8658(7) 0.0385(13) Uani 1 1 d .
C2 C 0.4445(6) 0.0724(14) 0.9731(8) 0.0549(18) Uani 1 1 d .
H2A H 0.5080 0.0528 0.9777 0.066 Uiso 1 1 calc R
H2B H 0.4187 -0.0788 0.9741 0.066 Uiso 1 1 calc R
C3 C 0.4680(10) 0.2074(18) 1.0847(10) 0.073(3) Uani 1 1 d .
H3A H 0.5350 0.2863 1.1255 0.087 Uiso 1 1 calc R
H3B H 0.4726 0.1072 1.1491 0.087 Uiso 1 1 calc R
C4 C 0.3414(8) 0.1200(18) 0.7293(8) 0.064(2) Uani 1 1 d .
H4A H 0.3355 -0.0448 0.7232 0.096 Uiso 1 1 calc R
H4B H 0.3973 0.1684 0.7241 0.096 Uiso 1 1 calc R
H4C H 0.2760 0.1875 0.6588 0.096 Uiso 1 1 calc R

loop_
_atom_site_aniso_label
_atom_site_aniso_U_11
_atom_site_aniso_U_22
_atom_site_aniso_U_33
_atom_site_aniso_U_23
_atom_site_aniso_U_13
_atom_site_aniso_U_12
I 0.0437(2) 0.0462(2) 0.0478(2) 0.0013(2) 0.02473(16) 0.0020(2)
Br 0.0721(5) 0.0612(5) 0.0692(5) -0.0020(4) 0.0489(4) 0.0099(4)
S1 0.0553(10) 0.0674(13) 0.0400(9) 0.0019(9) 0.0238(8) 0.0137(9)
S2 0.0657(11) 0.0579(11) 0.0419(9) 0.0003(8) 0.0354(9) 0.0126(9)
N1 0.048(3) 0.046(3) 0.042(3) -0.005(3) 0.031(3) -0.005(2)
C1 0.045(3) 0.038(3) 0.042(3) 0.002(3) 0.031(3) -0.001(3)
C2 0.059(4) 0.048(4) 0.051(4) 0.002(3) 0.029(4) 0.010(3)
C3 0.090(6) 0.080(6) 0.052(5) 0.022(5) 0.044(5) 0.039(6)
C4 0.084(6) 0.065(5) 0.047(4) -0.016(4) 0.041(4) -0.002(5)

loop_
_atom_type_symbol
_atom_type_description
_atom_type_scat_dispersion_real
_atom_type_scat_dispersion_imag
_atom_type_scat_source
I I -0.4742 1.8119 'International Tables Vol C Tables 4.2.6.8 and 6.1.1.4'
Br Br -0.2901 2.4595 'International Tables Vol C Tables 4.2.6.8 and 6.1.1.4'
S S 0.1246 0.1234 'International Tables Vol C Tables 4.2.6.8 and 6.1.1.4'
N N 0.0061 0.0033 'International Tables Vol C Tables 4.2.6.8 and 6.1.1.4'
C C 0.0033 0.0016 'International Tables Vol C Tables 4.2.6.8 and 6.1.1.4'
H H 0.0000 0.0000 'International Tables Vol C Tables 4.2.6.8 and 6.1.1.4'

loop_
_geom_angle_atom_site_label_1
_geom_angle_atom_site_label_2
_geom_angle_atom_site_label_3
_geom_angle
S1 I Br 177.03(5)
C1 S1 I 104.2(2)
C1 S2 C3 91.3(4)
C1 N1 C4 123.8(7)
C1 N1 C2 116.7(6)
C4 N1 C2 119.5(7)
N1 C1 S1 122.4(5)
N1 C1 S2 112.8(5)
S1 C1 S2 124.8(4)
N1 C2 C3 108.4(7)
C2 C3 S2 108.0(7)

loop_
_geom_bond_atom_site_label_1
_geom_bond_atom_site_label_2
_geom_bond_distance
I S1 2.589(2)
I Br 2.7487(9)
S1 C1 1.699(7)
S2 C1 1.729(7)
S2 C3 1.809(9)
N1 C1 1.313(9)
N1 C4 1.456(10)
N1 C2 1.458(10)
C2 C3 1.461(13)
